data_4020034
loop_
_publ_author_name
'Peter Stanetty'
'Michael Schn\"urch'
'Kurt Mereiter'
'Marko D. Mihovilovic'

_journal_name_full 'Journal of Organic Chemistry'
_journal_page_first 567
_journal_page_last 574
_journal_paper_doi 10.1021/jo0484326
_journal_volume 70
_journal_year 2005
_chemical_formula_moiety 'C15 H17 Br N2 O2 S'
_chemical_formula_sum 'C15 H17 Br N2 O2 S'
_chemical_formula_weight 369.28
_chemical_name_systematic
;
N-[4-Bromo-5-(hydroxyphenylmethyl)-thiazol-2-yl]-2,2-dimethylpropanamide
;
_space_group_IT_number 15
_symmetry_cell_setting monoclinic
_symmetry_space_group_name_Hall '-C 2yc'
_symmetry_space_group_name_H-M 'C 1 2/c 1'
_atom_sites_solution_hydrogens geom
_atom_sites_solution_primary direct
_atom_sites_solution_secondary difmap
_cell_angle_alpha 90.00
_cell_angle_beta 111.716(7)
_cell_angle_gamma 90.00
_cell_formula_units_Z 8
_cell_length_a 21.693(2)
_cell_length_b 7.4264(4)
_cell_length_c 21.2705(16)
_cell_measurement_reflns_used 17
_cell_measurement_temperature 298(2)
_cell_measurement_theta_max 24
_cell_measurement_theta_min 15
_cell_volume 3183.5(4)
_diffrn_ambient_temperature 298(2)
_diffrn_measurement_device_type 'Philips PW1100 four-circle'
_diffrn_measurement_method theta-2theta-scans
_diffrn_radiation_monochromator graphite
_diffrn_radiation_source 'fine-focus sealed tube'
_diffrn_radiation_type MoK\a
_diffrn_radiation_wavelength 0.71073
_diffrn_reflns_av_R_equivalents 0.034
_diffrn_reflns_av_sigmaI/netI 0.024
_diffrn_reflns_limit_h_max 23
_diffrn_reflns_limit_h_min -25
_diffrn_reflns_limit_k_max 8
_diffrn_reflns_limit_k_min 0
_diffrn_reflns_limit_l_max 25
_diffrn_reflns_limit_l_min 0
_diffrn_reflns_number 3078
_diffrn_reflns_theta_max 24.88
_diffrn_reflns_theta_min 2.02
_diffrn_standards_decay_% 1.2
_diffrn_standards_interval_time 180
_diffrn_standards_number 3
_exptl_absorpt_coefficient_mu 2.719
_exptl_absorpt_correction_T_max 0.612
_exptl_absorpt_correction_T_min 0.316
_exptl_absorpt_correction_type gaussian
_exptl_absorpt_process_details 'Program XPREP'
_exptl_crystal_colour colorless
_exptl_crystal_density_diffrn 1.541
_exptl_crystal_density_meas ?
_exptl_crystal_density_method 'not measured'
_exptl_crystal_description block
_exptl_crystal_F_000 1504
_exptl_crystal_size_max 0.55
_exptl_crystal_size_mid 0.48
_exptl_crystal_size_min 0.20
_refine_ls_extinction_coef 0.0008(2)
_refine_ls_extinction_expression Fc^*^=kFc[1+0.001xFc^2^\l^3^/sin(2\q)]^-1/4^
_refine_ls_extinction_method SHELXL
_refine_ls_goodness_of_fit_ref 1.036
_refine_ls_hydrogen_treatment mixed
_refine_ls_matrix_type full
_refine_ls_number_parameters 195
_refine_ls_number_reflns 2766
_refine_ls_number_restraints 0
_refine_ls_restrained_S_all 1.036
_refine_ls_R_factor_all 0.0533
_refine_ls_R_factor_gt 0.0409
_refine_ls_shift/su_max 0.001
_refine_ls_shift/su_mean 0.000
_refine_ls_structure_factor_coef Fsqd
_refine_ls_weighting_details 'calc w=1/[\s^2^(Fo^2^)+(0.0714P)^2^+3.8605P] where P=(Fo^2^+2Fc^2^)/3'
_refine_ls_weighting_scheme calc
_refine_ls_wR_factor_gt 0.1053
_refine_ls_wR_factor_ref 0.1137
_reflns_number_gt 2290
_reflns_number_total 2766
_reflns_threshold_expression >2sigma(I)
_cod_depositor_comments
;
The following automatic conversions were performed:
'_symmetry_cell_setting' value 'Monoclinic' changed to 'monoclinic'
according to '/home/saulius/struct/CIF-dictionaries/cif_core.dic'
dictionary named 'cif_core.dic' version 2.4.1 from 2010-06-29.

Automatic conversion script
Id: cif_fix_enum 1527 2010-12-29 10:47:43Z saulius 
;
_cod_original_sg_symbol_H-M C2/c
_cod_database_code 4020034

loop_
_symmetry_equiv_pos_as_xyz
'x, y, z'
'-x, y, -z+1/2'
'x+1/2, y+1/2, z'
'-x+1/2, y+1/2, -z+1/2'
'-x, -y, -z'
'x, -y, z-1/2'
'-x+1/2, -y+1/2, -z'
'x+1/2, -y+1/2, z-1/2'

loop_
_atom_site_label
_atom_site_type_symbol
_atom_site_fract_x
_atom_site_fract_y
_atom_site_fract_z
_atom_site_U_iso_or_equiv
_atom_site_adp_type
_atom_site_occupancy
_atom_site_symmetry_multiplicity
_atom_site_calc_flag
_atom_site_refinement_flags
_atom_site_disorder_assembly
_atom_site_disorder_group
Br Br 0.47393(2) 0.13384(5) 0.05466(2) 0.0565(2) Uani 1 1 d . . .
S S 0.39620(4) 0.28221(11) 0.20880(4) 0.0377(2) Uani 1 1 d . . .
O1 O 0.35980(13) 0.1157(3) 0.30286(13) 0.0465(6) Uani 1 1 d . . .
O2 O 0.42305(15) 0.6307(3) 0.16146(14) 0.0505(7) Uani 1 1 d . . .
H2O H 0.429(2) 0.732(8) 0.146(3) 0.082(16) Uiso 1 1 d . . .
N1 N 0.43408(13) 0.0085(3) 0.15762(13) 0.0352(6) Uani 1 1 d . . .
N2 N 0.39768(14) -0.0730(4) 0.24393(15) 0.0400(7) Uani 1 1 d . . .
H2 H 0.4076 -0.1829 0.2391 0.048 Uiso 1 1 calc R . .
C1 C 0.41068(15) 0.0545(4) 0.20357(16) 0.0332(7) Uani 1 1 d . . .
C2 C 0.44052(16) 0.1594(4) 0.12396(16) 0.0321(7) Uani 1 1 d . . .
C3 C 0.42279(16) 0.3181(4) 0.14225(16) 0.0324(7) Uani 1 1 d . . .
C4 C 0.37028(15) -0.0388(4) 0.29114(16) 0.0340(7) Uani 1 1 d . . .
C5 C 0.35403(16) -0.2041(5) 0.32479(17) 0.0371(7) Uani 1 1 d . . .
C6 C 0.41709(19) -0.3135(5) 0.3590(2) 0.0527(10) Uani 1 1 d . . .
H6A H 0.4346 -0.3512 0.3257 0.079 Uiso 1 1 calc R . .
H6B H 0.4070 -0.4175 0.3802 0.079 Uiso 1 1 calc R . .
H6C H 0.4493 -0.2407 0.3925 0.079 Uiso 1 1 calc R . .
C7 C 0.3262(2) -0.1413(6) 0.3768(2) 0.0619(12) Uani 1 1 d . . .
H7A H 0.2868 -0.0715 0.3548 0.093 Uiso 1 1 calc R . .
H7B H 0.3586 -0.0687 0.4103 0.093 Uiso 1 1 calc R . .
H7C H 0.3156 -0.2441 0.3983 0.093 Uiso 1 1 calc R . .
C8 C 0.3029(2) -0.3186(6) 0.2705(2) 0.0624(11) Uani 1 1 d . . .
H8A H 0.2657 -0.2450 0.2450 0.094 Uiso 1 1 calc R . .
H8B H 0.2883 -0.4149 0.2916 0.094 Uiso 1 1 calc R . .
H8C H 0.3228 -0.3677 0.2407 0.094 Uiso 1 1 calc R . .
C9 C 0.42198(16) 0.5013(4) 0.11163(16) 0.0348(7) Uani 1 1 d . . .
H9 H 0.4629 0.5147 0.1027 0.042 Uiso 1 1 calc R . .
C10 C 0.36356(16) 0.5307(4) 0.04546(16) 0.0354(7) Uani 1 1 d . . .
C11 C 0.3735(2) 0.6197(4) -0.00703(19) 0.0467(9) Uani 1 1 d . . .
H11 H 0.4160 0.6565 -0.0021 0.056 Uiso 1 1 calc R . .
C12 C 0.3205(3) 0.6550(5) -0.0672(2) 0.0632(12) Uani 1 1 d . . .
H12 H 0.3275 0.7151 -0.1023 0.076 Uiso 1 1 calc R . .
C13 C 0.2581(2) 0.6008(6) -0.0743(2) 0.0647(12) Uani 1 1 d . . .
H13 H 0.2225 0.6255 -0.1142 0.078 Uiso 1 1 calc R . .
C14 C 0.2476(2) 0.5112(6) -0.0235(2) 0.0624(11) Uani 1 1 d . . .
H14 H 0.2050 0.4739 -0.0291 0.075 Uiso 1 1 calc R . .
C15 C 0.29984(17) 0.4751(5) 0.03639(19) 0.0485(9) Uani 1 1 d . . .
H15 H 0.2922 0.4131 0.0708 0.058 Uiso 1 1 calc R . .

loop_
_atom_site_aniso_label
_atom_site_aniso_U_11
_atom_site_aniso_U_22
_atom_site_aniso_U_33
_atom_site_aniso_U_23
_atom_site_aniso_U_13
_atom_site_aniso_U_12
Br 0.0862(4) 0.0445(3) 0.0552(3) 0.00412(17) 0.0451(2) 0.01205(19)
S 0.0539(5) 0.0232(4) 0.0410(5) -0.0001(3) 0.0235(4) 0.0040(3)
O1 0.0623(16) 0.0337(13) 0.0518(15) 0.0022(11) 0.0306(13) 0.0073(11)
O2 0.087(2) 0.0247(13) 0.0422(15) -0.0055(11) 0.0263(14) -0.0067(12)
N1 0.0443(15) 0.0254(13) 0.0351(14) 0.0005(11) 0.0139(12) 0.0060(11)
N2 0.0571(17) 0.0223(12) 0.0460(16) 0.0044(13) 0.0256(14) 0.0059(13)
C1 0.0373(16) 0.0242(15) 0.0343(17) -0.0007(13) 0.0086(14) 0.0020(13)
C2 0.0385(17) 0.0270(15) 0.0293(16) 0.0015(13) 0.0108(14) 0.0030(13)
C3 0.0392(17) 0.0264(16) 0.0322(17) -0.0012(13) 0.0139(14) -0.0004(13)
C4 0.0320(16) 0.0315(17) 0.0346(17) 0.0053(14) 0.0076(14) 0.0015(13)
C5 0.0368(17) 0.0346(17) 0.0375(18) 0.0095(15) 0.0110(14) 0.0013(14)
C6 0.052(2) 0.048(2) 0.056(2) 0.0190(19) 0.0175(19) 0.0117(18)
C7 0.079(3) 0.055(3) 0.068(3) 0.016(2) 0.047(3) 0.011(2)
C8 0.056(2) 0.057(2) 0.066(3) 0.005(2) 0.013(2) -0.019(2)
C9 0.0469(18) 0.0199(14) 0.0397(17) 0.0000(13) 0.0186(15) -0.0035(13)
C10 0.0457(18) 0.0213(15) 0.0406(18) 0.0000(14) 0.0176(15) 0.0006(13)
C11 0.063(2) 0.0323(18) 0.048(2) 0.0041(16) 0.0241(19) -0.0020(16)
C12 0.099(4) 0.045(2) 0.042(2) 0.0094(18) 0.022(2) 0.009(2)
C13 0.074(3) 0.048(2) 0.053(3) 0.002(2) 0.001(2) 0.014(2)
C14 0.047(2) 0.058(3) 0.070(3) 0.002(2) 0.007(2) 0.003(2)
C15 0.050(2) 0.042(2) 0.055(2) 0.0053(18) 0.0206(18) -0.0002(17)
